data_7226380
loop_
_publ_author_name
'Jiang, Shuang'
'Zhang, Tianyong'
'Zhang, Xia'
'Zhang, Guanghui'
'Hai, Li'
'Li, Bin'

_publ_section_title
;
 Synthesis, Structural Characterization, and Chemical Properties of
 Pentacoordinate Model Complexes for the Active Site of [Fe]-Hydrogenase
;
_journal_name_full 'RSC Adv.'
_journal_paper_doi 10.1039/C6RA18628A
_journal_year 2016
_chemical_formula_sum 'C29 H31 Fe N3 O2 S'
_chemical_formula_weight 541.48
_chemical_name_systematic
; 
 ? 
;
_space_group_IT_number 14
_symmetry_cell_setting monoclinic
_symmetry_space_group_name_Hall '-P 2yn'
_symmetry_space_group_name_H-M 'P 1 21/n 1'
_atom_sites_solution_hydrogens geom
_atom_sites_solution_primary direct
_atom_sites_solution_secondary difmap
_audit_creation_method SHELXL-97
_audit_update_record
;
2015-10-06 deposited with the CCDC.
2016-08-26 downloaded from the CCDC.
;
_cell_angle_alpha 90.00
_cell_angle_beta 93.79(3)
_cell_angle_gamma 90.00
_cell_formula_units_Z 4
_cell_length_a 10.308(2)
_cell_length_b 19.262(4)
_cell_length_c 13.340(3)
_cell_measurement_reflns_used 7602
_cell_measurement_temperature 113(2)
_cell_measurement_theta_max 27.8824
_cell_measurement_theta_min 1.5299
_cell_volume 2642.9(10)
_computing_cell_refinement crystalclear
_computing_data_collection crystalclear
_computing_data_reduction crystalclear
_computing_molecular_graphics 'Bruker SHELXTL'
_computing_publication_material 'Bruker SHELXTL'
_computing_structure_refinement 'SHELXL-97 (Sheldrick, 1997)'
_computing_structure_solution 'SHELXS-97 (Sheldrick, 1990)'
_diffrn_ambient_temperature 113(2)
_diffrn_measured_fraction_theta_full 0.993
_diffrn_measured_fraction_theta_max 0.993
_diffrn_measurement_device_type 'rigaku saturn'
_diffrn_measurement_method '\w scans'
_diffrn_radiation_monochromator confocal
_diffrn_radiation_source 'rotating anode'
_diffrn_radiation_type MoK\a
_diffrn_radiation_wavelength 0.71073
_diffrn_reflns_av_R_equivalents 0.0618
_diffrn_reflns_av_sigmaI/netI 0.0650
_diffrn_reflns_limit_h_max 12
_diffrn_reflns_limit_h_min -13
_diffrn_reflns_limit_k_max 25
_diffrn_reflns_limit_k_min -25
_diffrn_reflns_limit_l_max 17
_diffrn_reflns_limit_l_min -17
_diffrn_reflns_number 27032
_diffrn_reflns_theta_full 27.97
_diffrn_reflns_theta_max 27.97
_diffrn_reflns_theta_min 1.86
_diffrn_standards_decay_% 0
_diffrn_standards_interval_count 0
_diffrn_standards_interval_time 0
_diffrn_standards_number 0
_exptl_absorpt_coefficient_mu 0.681
_exptl_absorpt_correction_T_max 0.9228
_exptl_absorpt_correction_T_min 0.8758
_exptl_absorpt_correction_type multi-scan
_exptl_absorpt_process_details crystalclear
_exptl_crystal_colour black
_exptl_crystal_density_diffrn 1.361
_exptl_crystal_density_method 'not measured'
_exptl_crystal_description block
_exptl_crystal_F_000 1136
_exptl_crystal_size_max 0.20
_exptl_crystal_size_mid 0.18
_exptl_crystal_size_min 0.12
_refine_diff_density_max 0.659
_refine_diff_density_min -0.524
_refine_diff_density_rms 0.079
_refine_ls_extinction_method none
_refine_ls_goodness_of_fit_ref 1.021
_refine_ls_hydrogen_treatment mixed
_refine_ls_matrix_type full
_refine_ls_number_parameters 335
_refine_ls_number_reflns 6325
_refine_ls_number_restraints 1
_refine_ls_restrained_S_all 1.020
_refine_ls_R_factor_all 0.0655
_refine_ls_R_factor_gt 0.0462
_refine_ls_shift/su_max 0.002
_refine_ls_shift/su_mean 0.000
_refine_ls_structure_factor_coef Fsqd
_refine_ls_weighting_details 'calc w=1/[\s^2^(Fo^2^)+(0.0477P)^2^+0.0000P] where P=(Fo^2^+2Fc^2^)/3'
_refine_ls_weighting_scheme calc
_refine_ls_wR_factor_gt 0.0921
_refine_ls_wR_factor_ref 0.1002
_reflns_number_gt 4631
_reflns_number_total 6325
_reflns_threshold_expression >2sigma(I)
_cod_data_source_file c6ra18628a2.cif
_cod_data_source_block shelxl
_cod_depositor_comments
;
The following automatic conversions were performed:

'_symmetry_cell_setting' value 'Monoclinic' changed to 'monoclinic'
according to
/usr/data/users/saulius/crontab/automatic-downloads/rss-feeds/RSC/lib/dictionaries/cif_core.dic
dictionary named 'cif_core.dic' version 2.4.2 from 2011-04-26.

'_exptl_absorpt_correction_type' value 'MULTI-SCAN' changed to
'multi-scan' according to
/usr/data/users/saulius/crontab/automatic-downloads/rss-feeds/RSC/lib/dictionaries/cif_core.dic
dictionary named 'cif_core.dic' version 2.4.2 from 2011-04-26.

Automatic conversion script
Id: cif_fix_values 4268 2015-11-12 08:31:59Z antanas 
;
_cod_original_cell_volume 2642.9(9)
_cod_original_sg_symbol_H-M P2(1)/n
_cod_database_code 7226380

loop_
_symmetry_equiv_pos_as_xyz
'x, y, z'
'-x+1/2, y+1/2, -z+1/2'
'-x, -y, -z'
'x-1/2, -y-1/2, z-1/2'

loop_
_atom_site_label
_atom_site_type_symbol
_atom_site_fract_x
_atom_site_fract_y
_atom_site_fract_z
_atom_site_U_iso_or_equiv
_atom_site_adp_type
_atom_site_occupancy
_atom_site_symmetry_multiplicity
_atom_site_calc_flag
_atom_site_refinement_flags
Fe1 Fe 0.46794(3) 0.222831(16) 0.96100(2) 0.01621(9) Uani 1 1 d .
S1 S 0.66882(5) 0.24947(3) 0.91960(4) 0.02090(13) Uani 1 1 d .
O1 O 0.46583(15) 0.35541(8) 1.06601(11) 0.0305(4) Uani 1 1 d .
O2 O 0.22489(14) 0.17925(9) 1.04428(11) 0.0298(4) Uani 1 1 d .
N1 N 0.53589(16) 0.13459(9) 0.98764(12) 0.0173(4) Uani 1 1 d D
N2 N 0.40272(17) 0.19859(10) 0.74818(12) 0.0214(4) Uani 1 1 d .
N3 N 0.33182(17) 0.30007(10) 0.78943(12) 0.0215(4) Uani 1 1 d .
C1 C 0.4613(2) 0.30574(12) 1.01722(15) 0.0215(5) Uani 1 1 d .
C2 C 0.3186(2) 0.19734(11) 1.00935(15) 0.0210(5) Uani 1 1 d .
C3 C 0.65982(19) 0.11537(11) 0.96847(14) 0.0178(4) Uani 1 1 d .
C4 C 0.7103(2) 0.04773(12) 0.98106(15) 0.0232(5) Uani 1 1 d .
H4 H 0.6577 0.0120 1.0061 0.028 Uiso 1 1 calc R
C5 C 0.8351(2) 0.03307(13) 0.95738(16) 0.0305(6) Uani 1 1 d .
H5 H 0.8684 -0.0127 0.9655 0.037 Uiso 1 1 calc R
C6 C 0.9135(2) 0.08616(15) 0.92106(18) 0.0366(6) Uani 1 1 d .
H6 H 0.9997 0.0758 0.9046 0.044 Uiso 1 1 calc R
C7 C 0.8670(2) 0.15262(14) 0.90918(17) 0.0308(6) Uani 1 1 d .
H7 H 0.9208 0.1880 0.8847 0.037 Uiso 1 1 calc R
C8 C 0.7398(2) 0.16835(12) 0.93319(15) 0.0206(5) Uani 1 1 d .
C9 C 0.4569(2) 0.12996(11) 0.75174(14) 0.0181(4) Uani 1 1 d .
C10 C 0.3812(2) 0.07465(11) 0.78179(14) 0.0197(5) Uani 1 1 d .
C11 C 0.43629(19) 0.00870(11) 0.78539(14) 0.0199(5) Uani 1 1 d .
H11 H 0.3858 -0.0293 0.8063 0.024 Uiso 1 1 calc R
C12 C 0.5626(2) -0.00353(11) 0.75941(14) 0.0195(5) Uani 1 1 d .
C13 C 0.6326(2) 0.05234(11) 0.72412(14) 0.0197(5) Uani 1 1 d .
H13 H 0.7176 0.0444 0.7031 0.024 Uiso 1 1 calc R
C14 C 0.5817(2) 0.11949(11) 0.71877(14) 0.0192(5) Uani 1 1 d .
C15 C 0.6602(2) 0.17741(12) 0.67671(15) 0.0272(5) Uani 1 1 d .
H15A H 0.7524 0.1707 0.6970 0.041 Uiso 1 1 calc R
H15B H 0.6310 0.2220 0.7025 0.041 Uiso 1 1 calc R
H15C H 0.6480 0.1772 0.6032 0.041 Uiso 1 1 calc R
C16 C 0.2430(2) 0.08502(13) 0.80888(17) 0.0289(5) Uani 1 1 d .
H16A H 0.2039 0.0399 0.8222 0.043 Uiso 1 1 calc R
H16B H 0.1932 0.1078 0.7530 0.043 Uiso 1 1 calc R
H16C H 0.2420 0.1142 0.8690 0.043 Uiso 1 1 calc R
C17 C 0.6228(2) -0.07458(12) 0.77002(16) 0.0258(5) Uani 1 1 d .
H17A H 0.5629 -0.1060 0.8017 0.039 Uiso 1 1 calc R
H17B H 0.7045 -0.0716 0.8118 0.039 Uiso 1 1 calc R
H17C H 0.6403 -0.0924 0.7035 0.039 Uiso 1 1 calc R
C18 C 0.3363(3) 0.22340(13) 0.65347(16) 0.0331(6) Uani 1 1 d .
H18A H 0.2595 0.1944 0.6337 0.040 Uiso 1 1 calc R
H18B H 0.3959 0.2235 0.5982 0.040 Uiso 1 1 calc R
C19 C 0.2965(2) 0.29670(13) 0.68008(15) 0.0300(6) Uani 1 1 d .
H19A H 0.3449 0.3317 0.6430 0.036 Uiso 1 1 calc R
H19B H 0.2020 0.3039 0.6655 0.036 Uiso 1 1 calc R
C20 C 0.3953(2) 0.24359(11) 0.82528(15) 0.0177(4) Uani 1 1 d .
C21 C 0.3062(2) 0.36269(11) 0.84244(14) 0.0195(5) Uani 1 1 d .
C22 C 0.3940(2) 0.41742(12) 0.84259(15) 0.0223(5) Uani 1 1 d .
C23 C 0.3653(2) 0.47773(12) 0.89372(15) 0.0244(5) Uani 1 1 d .
H23 H 0.4256 0.5151 0.8956 0.029 Uiso 1 1 calc R
C24 C 0.2511(2) 0.48509(11) 0.94213(15) 0.0242(5) Uani 1 1 d .
C25 C 0.1639(2) 0.42958(12) 0.93945(15) 0.0235(5) Uani 1 1 d .
H25 H 0.0855 0.4340 0.9726 0.028 Uiso 1 1 calc R
C26 C 0.1886(2) 0.36808(11) 0.88964(15) 0.0205(5) Uani 1 1 d .
C27 C 0.0903(2) 0.30998(12) 0.88462(17) 0.0291(5) Uani 1 1 d .
H27A H 0.0144 0.3238 0.9203 0.044 Uiso 1 1 calc R
H27B H 0.1294 0.2683 0.9160 0.044 Uiso 1 1 calc R
H27C H 0.0634 0.3001 0.8142 0.044 Uiso 1 1 calc R
C28 C 0.2170(3) 0.55206(13) 0.99193(17) 0.0386(6) Uani 1 1 d .
H28A H 0.2957 0.5802 1.0043 0.058 Uiso 1 1 calc R
H28B H 0.1793 0.5420 1.0559 0.058 Uiso 1 1 calc R
H28C H 0.1537 0.5777 0.9480 0.058 Uiso 1 1 calc R
C29 C 0.5182(2) 0.41193(14) 0.78885(18) 0.0345(6) Uani 1 1 d .
H29A H 0.4972 0.4107 0.7161 0.052 Uiso 1 1 calc R
H29B H 0.5643 0.3693 0.8099 0.052 Uiso 1 1 calc R
H29C H 0.5734 0.4522 0.8057 0.052 Uiso 1 1 calc R
H1 H 0.491(2) 0.0992(9) 1.0109(16) 0.034(7) Uiso 1 1 d D

loop_
_atom_site_aniso_label
_atom_site_aniso_U_11
_atom_site_aniso_U_22
_atom_site_aniso_U_33
_atom_site_aniso_U_23
_atom_site_aniso_U_13
_atom_site_aniso_U_12
Fe1 0.01800(17) 0.01663(17) 0.01374(16) -0.00030(12) -0.00092(11) 0.00123(12)
S1 0.0205(3) 0.0211(3) 0.0207(3) 0.0010(2) -0.0008(2) -0.0036(2)
O1 0.0404(10) 0.0241(10) 0.0268(8) -0.0064(7) 0.0013(7) -0.0027(8)
O2 0.0235(9) 0.0334(10) 0.0335(9) 0.0040(7) 0.0089(7) 0.0015(7)
N1 0.0171(10) 0.0187(10) 0.0159(8) 0.0000(7) 0.0002(7) 0.0001(7)
N2 0.0286(10) 0.0216(10) 0.0131(8) 0.0001(7) -0.0048(7) 0.0068(8)
N3 0.0302(11) 0.0194(10) 0.0139(8) -0.0011(7) -0.0051(7) 0.0068(8)
C1 0.0244(12) 0.0227(12) 0.0172(10) 0.0025(9) 0.0002(9) 0.0004(9)
C2 0.0258(12) 0.0180(11) 0.0185(11) 0.0005(9) -0.0032(9) 0.0060(9)
C3 0.0162(11) 0.0226(12) 0.0142(10) -0.0006(8) -0.0027(8) 0.0028(9)
C4 0.0224(12) 0.0253(13) 0.0217(11) 0.0027(9) -0.0003(9) 0.0020(9)
C5 0.0243(13) 0.0326(15) 0.0345(13) 0.0039(11) 0.0000(10) 0.0105(11)
C6 0.0203(13) 0.0489(18) 0.0413(15) 0.0056(13) 0.0056(10) 0.0110(12)
C7 0.0168(12) 0.0444(16) 0.0314(13) 0.0049(11) 0.0022(10) -0.0039(11)
C8 0.0177(11) 0.0257(13) 0.0179(10) -0.0012(9) -0.0022(8) -0.0008(9)
C9 0.0233(12) 0.0191(12) 0.0113(9) -0.0024(8) -0.0041(8) 0.0049(9)
C10 0.0203(11) 0.0242(12) 0.0142(10) -0.0050(9) -0.0016(8) -0.0001(9)
C11 0.0221(12) 0.0208(12) 0.0167(10) -0.0015(9) 0.0004(8) -0.0049(9)
C12 0.0238(12) 0.0208(12) 0.0133(10) -0.0026(8) -0.0033(8) 0.0027(9)
C13 0.0198(11) 0.0237(12) 0.0156(10) 0.0001(9) 0.0020(8) 0.0008(9)
C14 0.0244(12) 0.0220(12) 0.0112(9) -0.0012(8) 0.0006(8) -0.0021(9)
C15 0.0372(14) 0.0253(13) 0.0199(11) 0.0008(9) 0.0076(10) -0.0013(10)
C16 0.0198(12) 0.0322(14) 0.0349(13) -0.0088(11) 0.0033(9) 0.0001(10)
C17 0.0323(13) 0.0200(12) 0.0253(12) 0.0013(9) 0.0031(10) 0.0047(10)
C18 0.0499(16) 0.0296(14) 0.0181(11) -0.0029(10) -0.0125(10) 0.0148(12)
C19 0.0440(15) 0.0273(14) 0.0173(11) -0.0011(9) -0.0084(10) 0.0094(11)
C20 0.0160(11) 0.0170(11) 0.0199(10) -0.0009(8) 0.0000(8) 0.0009(8)
C21 0.0245(12) 0.0179(11) 0.0155(10) 0.0010(8) -0.0042(8) 0.0044(9)
C22 0.0246(12) 0.0217(12) 0.0201(11) 0.0055(9) -0.0020(9) 0.0017(9)
C23 0.0308(13) 0.0185(12) 0.0231(11) 0.0058(9) -0.0050(9) -0.0029(10)
C24 0.0387(14) 0.0183(12) 0.0147(10) 0.0025(9) -0.0040(9) 0.0055(10)
C25 0.0271(12) 0.0235(13) 0.0199(11) 0.0020(9) 0.0023(9) 0.0064(10)
C26 0.0230(12) 0.0204(12) 0.0172(10) 0.0027(8) -0.0055(9) 0.0013(9)
C27 0.0238(13) 0.0256(13) 0.0370(14) 0.0041(11) -0.0041(10) -0.0018(10)
C28 0.0656(19) 0.0222(14) 0.0281(13) -0.0019(10) 0.0045(12) 0.0057(13)
C29 0.0275(13) 0.0322(15) 0.0444(15) 0.0050(12) 0.0080(11) 0.0007(11)

loop_
_atom_type_symbol
_atom_type_description
_atom_type_scat_dispersion_real
_atom_type_scat_dispersion_imag
_atom_type_scat_source
C C 0.0033 0.0016 'International Tables Vol C Tables 4.2.6.8 and 6.1.1.4'
H H 0.0000 0.0000 'International Tables Vol C Tables 4.2.6.8 and 6.1.1.4'
N N 0.0061 0.0033 'International Tables Vol C Tables 4.2.6.8 and 6.1.1.4'
O O 0.0106 0.0060 'International Tables Vol C Tables 4.2.6.8 and 6.1.1.4'
S S 0.1246 0.1234 'International Tables Vol C Tables 4.2.6.8 and 6.1.1.4'
Fe Fe 0.3463 0.8444 'International Tables Vol C Tables 4.2.6.8 and 6.1.1.4'

loop_
_geom_angle_atom_site_label_1
_geom_angle_atom_site_label_2
_geom_angle_atom_site_label_3
_geom_angle
C1 Fe1 C2 92.10(10)
C1 Fe1 N1 140.15(9)
C2 Fe1 N1 90.14(9)
C1 Fe1 C20 100.66(9)
C2 Fe1 C20 96.02(9)
N1 Fe1 C20 118.65(8)
C1 Fe1 S1 87.72(7)
C2 Fe1 S1 172.24(7)
N1 Fe1 S1 85.06(6)
C20 Fe1 S1 91.64(7)
C8 S1 Fe1 99.15(8)
C3 N1 Fe1 123.66(15)
C3 N1 H1 111.9(16)
Fe1 N1 H1 124.4(16)
C20 N2 C9 127.41(17)
C20 N2 C18 113.42(18)
C9 N2 C18 118.96(16)
C20 N3 C21 127.50(17)
C20 N3 C19 113.46(18)
C21 N3 C19 118.80(17)
O1 C1 Fe1 170.09(19)
O2 C2 Fe1 176.87(19)
N1 C3 C4 124.7(2)
N1 C3 C8 116.04(19)
C4 C3 C8 119.25(19)
C5 C4 C3 120.5(2)
C5 C4 H4 119.8
C3 C4 H4 119.8
C4 C5 C6 119.8(2)
C4 C5 H5 120.1
C6 C5 H5 120.1
C7 C6 C5 120.8(2)
C7 C6 H6 119.6
C5 C6 H6 119.6
C6 C7 C8 120.0(2)
C6 C7 H7 120.0
C8 C7 H7 120.0
C7 C8 C3 119.7(2)
C7 C8 S1 124.50(18)
C3 C8 S1 115.80(16)
C10 C9 C14 121.5(2)
C10 C9 N2 119.27(19)
C14 C9 N2 119.07(19)
C11 C10 C9 118.2(2)
C11 C10 C16 120.2(2)
C9 C10 C16 121.6(2)
C12 C11 C10 122.2(2)
C12 C11 H11 118.9
C10 C11 H11 118.9
C11 C12 C13 117.9(2)
C11 C12 C17 121.2(2)
C13 C12 C17 120.92(19)
C12 C13 C14 122.1(2)
C12 C13 H13 118.9
C14 C13 H13 118.9
C13 C14 C9 117.82(19)
C13 C14 C15 119.72(19)
C9 C14 C15 122.4(2)
C14 C15 H15A 109.5
C14 C15 H15B 109.5
H15A C15 H15B 109.5
C14 C15 H15C 109.5
H15A C15 H15C 109.5
H15B C15 H15C 109.5
C10 C16 H16A 109.5
C10 C16 H16B 109.5
H16A C16 H16B 109.5
C10 C16 H16C 109.5
H16A C16 H16C 109.5
H16B C16 H16C 109.5
C12 C17 H17A 109.5
C12 C17 H17B 109.5
H17A C17 H17B 109.5
C12 C17 H17C 109.5
H17A C17 H17C 109.5
H17B C17 H17C 109.5
N2 C18 C19 102.61(17)
N2 C18 H18A 111.2
C19 C18 H18A 111.2
N2 C18 H18B 111.2
C19 C18 H18B 111.2
H18A C18 H18B 109.2
N3 C19 C18 102.58(17)
N3 C19 H19A 111.2
C18 C19 H19A 111.2
N3 C19 H19B 111.2
C18 C19 H19B 111.2
H19A C19 H19B 109.2
N3 C20 N2 107.44(17)
N3 C20 Fe1 130.11(15)
N2 C20 Fe1 122.44(15)
C22 C21 C26 121.6(2)
C22 C21 N3 119.91(19)
C26 C21 N3 118.4(2)
C23 C22 C21 118.4(2)
C23 C22 C29 120.4(2)
C21 C22 C29 121.2(2)
C24 C23 C22 122.0(2)
C24 C23 H23 119.0
C22 C23 H23 119.0
C23 C24 C25 118.3(2)
C23 C24 C28 121.6(2)
C25 C24 C28 120.0(2)
C26 C25 C24 121.8(2)
C26 C25 H25 119.1
C24 C25 H25 119.1
C25 C26 C21 117.9(2)
C25 C26 C27 120.7(2)
C21 C26 C27 121.4(2)
C26 C27 H27A 109.5
C26 C27 H27B 109.5
H27A C27 H27B 109.5
C26 C27 H27C 109.5
H27A C27 H27C 109.5
H27B C27 H27C 109.5
C24 C28 H28A 109.5
C24 C28 H28B 109.5
H28A C28 H28B 109.5
C24 C28 H28C 109.5
H28A C28 H28C 109.5
H28B C28 H28C 109.5
C22 C29 H29A 109.5
C22 C29 H29B 109.5
H29A C29 H29B 109.5
C22 C29 H29C 109.5
H29A C29 H29C 109.5
H29B C29 H29C 109.5

loop_
_geom_bond_atom_site_label_1
_geom_bond_atom_site_label_2
_geom_bond_distance
Fe1 C1 1.768(2)
Fe1 C2 1.777(2)
Fe1 N1 1.8636(18)
Fe1 C20 1.954(2)
Fe1 S1 2.2376(8)
S1 C8 1.730(2)
O1 C1 1.156(3)
O2 C2 1.154(2)
N1 C3 1.370(3)
N1 H1 0.893(10)
N2 C20 1.351(3)
N2 C9 1.435(3)
N2 C18 1.476(3)
N3 C20 1.341(3)
N3 C21 1.432(3)
N3 C19 1.481(3)
C3 C4 1.409(3)
C3 C8 1.412(3)
C4 C5 1.374(3)
C4 H4 0.9500
C5 C6 1.409(3)
C5 H5 0.9500
C6 C7 1.373(3)
C6 H6 0.9500
C7 C8 1.403(3)
C7 H7 0.9500
C9 C10 1.395(3)
C9 C14 1.401(3)
C10 C11 1.391(3)
C10 C16 1.506(3)
C11 C12 1.389(3)
C11 H11 0.9500
C12 C13 1.395(3)
C12 C17 1.506(3)
C13 C14 1.396(3)
C13 H13 0.9500
C14 C15 1.508(3)
C15 H15A 0.9800
C15 H15B 0.9800
C15 H15C 0.9800
C16 H16A 0.9800
C16 H16B 0.9800
C16 H16C 0.9800
C17 H17A 0.9800
C17 H17B 0.9800
C17 H17C 0.9800
C18 C19 1.519(3)
C18 H18A 0.9900
C18 H18B 0.9900
C19 H19A 0.9900
C19 H19B 0.9900
C21 C22 1.390(3)
C21 C26 1.407(3)
C22 C23 1.389(3)
C22 C29 1.511(3)
C23 C24 1.387(3)
C23 H23 0.9500
C24 C25 1.396(3)
C24 C28 1.503(3)
C25 C26 1.390(3)
C25 H25 0.9500
C26 C27 1.508(3)
C27 H27A 0.9800
C27 H27B 0.9800
C27 H27C 0.9800
C28 H28A 0.9800
C28 H28B 0.9800
C28 H28C 0.9800
C29 H29A 0.9800
C29 H29B 0.9800
C29 H29C 0.9800

loop_
_geom_torsion_atom_site_label_1
_geom_torsion_atom_site_label_2
_geom_torsion_atom_site_label_3
_geom_torsion_atom_site_label_4
_geom_torsion
C1 Fe1 S1 C8 144.79(10)
C2 Fe1 S1 C8 56.0(5)
N1 Fe1 S1 C8 4.01(8)
C20 Fe1 S1 C8 -114.61(9)
C1 Fe1 N1 C3 -85.8(2)
C2 Fe1 N1 C3 -179.23(16)
C20 Fe1 N1 C3 83.83(17)
S1 Fe1 N1 C3 -5.34(14)
C2 Fe1 C1 O1 87.4(11)
N1 Fe1 C1 O1 -5.4(12)
C20 Fe1 C1 O1 -176.1(11)
S1 Fe1 C1 O1 -84.9(11)
C1 Fe1 C2 O2 -98(4)
N1 Fe1 C2 O2 42(4)
C20 Fe1 C2 O2 161(4)
S1 Fe1 C2 O2 -10(4)
Fe1 N1 C3 C4 -175.14(15)
Fe1 N1 C3 C8 4.5(2)
N1 C3 C4 C5 178.35(18)
C8 C3 C4 C5 -1.3(3)
C3 C4 C5 C6 0.5(3)
C4 C5 C6 C7 0.2(4)
C5 C6 C7 C8 -0.1(4)
C6 C7 C8 C3 -0.7(3)
C6 C7 C8 S1 -178.84(18)
N1 C3 C8 C7 -178.30(17)
C4 C3 C8 C7 1.4(3)
N1 C3 C8 S1 0.0(2)
C4 C3 C8 S1 179.68(15)
Fe1 S1 C8 C7 175.03(17)
Fe1 S1 C8 C3 -3.17(16)
C20 N2 C9 C10 82.8(3)
C18 N2 C9 C10 -91.5(2)
C20 N2 C9 C14 -101.2(2)
C18 N2 C9 C14 84.4(2)
C14 C9 C10 C11 4.7(3)
N2 C9 C10 C11 -179.51(16)
C14 C9 C10 C16 -174.73(17)
N2 C9 C10 C16 1.1(3)
C9 C10 C11 C12 -0.5(3)
C16 C10 C11 C12 178.85(17)
C10 C11 C12 C13 -3.1(3)
C10 C11 C12 C17 176.17(18)
C11 C12 C13 C14 2.9(3)
C17 C12 C13 C14 -176.40(18)
C12 C13 C14 C9 1.0(3)
C12 C13 C14 C15 -177.96(18)
C10 C9 C14 C13 -4.8(3)
N2 C9 C14 C13 179.31(17)
C10 C9 C14 C15 174.05(18)
N2 C9 C14 C15 -1.8(3)
C20 N2 C18 C19 5.9(3)
C9 N2 C18 C19 -179.0(2)
C20 N3 C19 C18 6.0(3)
C21 N3 C19 C18 -179.2(2)
N2 C18 C19 N3 -6.5(2)
C21 N3 C20 N2 -176.8(2)
C19 N3 C20 N2 -2.5(3)
C21 N3 C20 Fe1 3.5(3)
C19 N3 C20 Fe1 177.81(16)
C9 N2 C20 N3 -177.0(2)
C18 N2 C20 N3 -2.4(3)
C9 N2 C20 Fe1 2.8(3)
C18 N2 C20 Fe1 177.35(16)
C1 Fe1 C20 N3 -13.0(2)
C2 Fe1 C20 N3 80.3(2)
N1 Fe1 C20 N3 173.77(18)
S1 Fe1 C20 N3 -101.0(2)
C1 Fe1 C20 N2 167.34(17)
C2 Fe1 C20 N2 -99.37(18)
N1 Fe1 C20 N2 -5.9(2)
S1 Fe1 C20 N2 79.36(17)
C20 N3 C21 C22 90.7(3)
C19 N3 C21 C22 -83.4(2)
C20 N3 C21 C26 -92.1(3)
C19 N3 C21 C26 93.8(2)
C26 C21 C22 C23 2.1(3)
N3 C21 C22 C23 179.18(18)
C26 C21 C22 C29 -178.03(19)
N3 C21 C22 C29 -0.9(3)
C21 C22 C23 C24 -1.4(3)
C29 C22 C23 C24 178.68(19)
C22 C23 C24 C25 0.5(3)
C22 C23 C24 C28 -176.2(2)
C23 C24 C25 C26 -0.3(3)
C28 C24 C25 C26 176.6(2)
C24 C25 C26 C21 0.9(3)
C24 C25 C26 C27 -177.65(19)
C22 C21 C26 C25 -1.8(3)
N3 C21 C26 C25 -178.95(18)
C22 C21 C26 C27 176.71(18)
N3 C21 C26 C27 -0.4(3)
